data_7709105
loop_
_publ_author_name
'Wilson, Daniel'
'Jones, Dafydd'
'Smith, Cory'
'Mehta, Meera'
'Jones, Cameron'
'Goicoechea, Jose M.'

_publ_section_title
;
 Reduction of tert-butylphosphaalkyne and trimethylsilylnitrile with
 magnesium(I) dimers
;
_journal_name_full 'Dalton Transactions'
_journal_paper_doi 10.1039/D1DT03990C
_journal_year 2022
_chemical_formula_moiety 'C63 H91 Mg2 N4 P, C6 H14'
_chemical_formula_sum 'C69 H105 Mg2 N4 P'
_chemical_formula_weight 1070.15
_chemical_name_systematic
;
 [{N(2,6-iPr-C6H3)}2(CMe)2CH]2Mg2(tBuCP)*hex
;
_space_group_crystal_system monoclinic
_space_group_IT_number 15
_space_group_name_Hall '-C 2yc'
_space_group_name_H-M_alt 'C 1 2/c 1'
_atom_sites_solution_hydrogens geom
_audit_creation_method SHELXL-2018/1
_audit_update_record
;
2021-11-24 deposited with the CCDC.	2021-12-15 downloaded from the CCDC.
;
_cell_angle_alpha 90
_cell_angle_beta 111.490(2)
_cell_angle_gamma 90
_cell_formula_units_Z 4
_cell_length_a 21.8841(4)
_cell_length_b 11.3716(2)
_cell_length_c 29.3532(5)
_cell_measurement_reflns_used 11377
_cell_measurement_temperature 150(2)
_cell_measurement_theta_max 76.6740
_cell_measurement_theta_min 3.2350
_cell_volume 6796.9(2)
_computing_cell_refinement 'CrysAlisPro 1.171.39.46e (Rigaku OD, 2018)'
_computing_data_collection 'CrysAlisPro 1.171.39.46e (Rigaku OD, 2018)'
_computing_data_reduction 'CrysAlisPro 1.171.39.46e (Rigaku OD, 2018)'
_computing_structure_refinement 'SHELXL-2018/1 (Sheldrick, 2018)'
_computing_structure_solution 'SHELXS-97 (Sheldrick, 1990)'
_diffrn_ambient_temperature 150(2)
_diffrn_detector 'CCD plate'
_diffrn_detector_area_resol_mean 10.5035
_diffrn_detector_type Atlas
_diffrn_measured_fraction_theta_full 1.000
_diffrn_measured_fraction_theta_max 0.993
_diffrn_measurement_device 'four-circle diffractometer'
_diffrn_measurement_device_type 'SuperNova, Dual, Cu at home/near, Atlas'
_diffrn_measurement_method '\w scans'
_diffrn_radiation_type CuK\a
_diffrn_radiation_wavelength 1.54184
_diffrn_reflns_av_R_equivalents 0.0260
_diffrn_reflns_av_unetI/netI 0.0200
_diffrn_reflns_Laue_measured_fraction_full 1.000
_diffrn_reflns_Laue_measured_fraction_max 0.993
_diffrn_reflns_limit_h_max 27
_diffrn_reflns_limit_h_min -19
_diffrn_reflns_limit_k_max 13
_diffrn_reflns_limit_k_min -14
_diffrn_reflns_limit_l_max 31
_diffrn_reflns_limit_l_min -37
_diffrn_reflns_number 31352
_diffrn_reflns_point_group_measured_fraction_full 1.000
_diffrn_reflns_point_group_measured_fraction_max 0.993
_diffrn_reflns_theta_full 67.684
_diffrn_reflns_theta_max 77.258
_diffrn_reflns_theta_min 3.236
_diffrn_source 'micro-focus sealed X-ray tube'
_diffrn_source_type 'SuperNova (Cu) X-ray Source'
_exptl_absorpt_coefficient_mu 0.828
_exptl_absorpt_correction_T_max 1.00000
_exptl_absorpt_correction_T_min 0.93965
_exptl_absorpt_correction_type multi-scan
_exptl_absorpt_process_details
;
CrysAlisPro 1.171.39.46e (Rigaku Oxford Diffraction, 2018)
Empirical absorption correction using spherical harmonics,
 implemented in SCALE3 ABSPACK scaling algorithm.
;
_exptl_crystal_colour orange
_exptl_crystal_density_diffrn 1.046
_exptl_crystal_description block
_exptl_crystal_F_000 2344
_exptl_crystal_size_max 0.200
_exptl_crystal_size_mid 0.200
_exptl_crystal_size_min 0.080
_refine_diff_density_max 0.459
_refine_diff_density_min -0.307
_refine_diff_density_rms 0.037
_refine_ls_extinction_method none
_refine_ls_goodness_of_fit_ref 1.027
_refine_ls_hydrogen_treatment constr
_refine_ls_matrix_type full
_refine_ls_number_parameters 376
_refine_ls_number_reflns 7167
_refine_ls_number_restraints 0
_refine_ls_restrained_S_all 1.027
_refine_ls_R_factor_all 0.0518
_refine_ls_R_factor_gt 0.0418
_refine_ls_shift/su_max 0.000
_refine_ls_shift/su_mean 0.000
_refine_ls_structure_factor_coef Fsqd
_refine_ls_weighting_details 'w=1/[\s^2^(Fo^2^)+(0.0594P)^2^+4.4468P] where P=(Fo^2^+2Fc^2^)/3'
_refine_ls_weighting_scheme calc
_refine_ls_wR_factor_gt 0.1115
_refine_ls_wR_factor_ref 0.1201
_reflns_Friedel_coverage 0.000
_reflns_number_gt 5921
_reflns_number_total 7167
_reflns_threshold_expression 'I > 2\s(I)'
_cod_data_source_file d1dt03990c2.cif
_cod_data_source_block DW499
_cod_original_sg_symbol_H-M 'C 2/c'
_cod_database_code 7709105
_shelx_shelxl_version_number 2018/1
_shelx_space_group_comment
;
The symmetry employed for this shelxl refinement is uniquely defined
by the following loop, which should always be used as a source of
symmetry information in preference to the above space-group names.
They are only intended as comments.
;
_shelx_estimated_absorpt_t_min 0.852
_shelx_estimated_absorpt_t_max 0.937

loop_
_space_group_symop_operation_xyz
'x, y, z'
'-x, y, -z+1/2'
'x+1/2, y+1/2, z'
'-x+1/2, y+1/2, -z+1/2'
'-x, -y, -z'
'x, -y, z-1/2'
'-x+1/2, -y+1/2, -z'
'x+1/2, -y+1/2, z-1/2'

loop_
_atom_site_label
_atom_site_type_symbol
_atom_site_fract_x
_atom_site_fract_y
_atom_site_fract_z
_atom_site_U_iso_or_equiv
_atom_site_adp_type
_atom_site_occupancy
_atom_site_site_symmetry_order
_atom_site_calc_flag
_atom_site_refinement_flags_posn
_atom_site_refinement_flags_adp
_atom_site_refinement_flags_occupancy
_atom_site_disorder_assembly
_atom_site_disorder_group
Mg1 Mg -0.01089(2) 0.09829(4) 0.16252(2) 0.03004(12) Uani 1 1 d . . . . .
N1 N -0.08673(5) 0.12135(10) 0.09821(4) 0.0267(2) Uani 1 1 d . . . . .
N2 N 0.04244(5) 0.00292(10) 0.13187(4) 0.0264(2) Uani 1 1 d . . . . .
P1 P 0.000000 0.07901(4) 0.250000 0.02870(12) Uani 1 2 d S T P A .
C2 C 0.000000 0.33412(19) 0.250000 0.0387(5) Uani 1 2 d S T P . .
C1 C 0.00095(12) 0.2130(2) 0.22414(9) 0.0265(5) Uani 0.5 1 d . . P A -1
C3 C 0.06399(19) 0.3983(3) 0.24718(15) 0.0542(9) Uani 0.5 1 d . . P A -1
H3A H 0.065549 0.479651 0.258558 0.081 Uiso 0.5 1 calc R U P A -1
H3B H 0.061928 0.397882 0.213267 0.081 Uiso 0.5 1 calc R U P A -1
H3C H 0.103488 0.356426 0.268014 0.081 Uiso 0.5 1 calc R U P A -1
C4 C 0.00163(19) 0.3342(3) 0.29836(11) 0.0468(8) Uani 0.5 1 d . . P A -1
H4A H 0.001755 0.415529 0.309489 0.070 Uiso 0.5 1 calc R U P A -1
H4B H 0.041411 0.294038 0.319721 0.070 Uiso 0.5 1 calc R U P A -1
H4C H -0.037157 0.293271 0.299546 0.070 Uiso 0.5 1 calc R U P A -1
C5 C -0.05937(19) 0.4010(3) 0.21301(13) 0.0513(9) Uani 0.5 1 d . . P A -1
H5A H -0.100322 0.363924 0.211915 0.077 Uiso 0.5 1 calc R U P A -1
H5B H -0.056765 0.398113 0.180407 0.077 Uiso 0.5 1 calc R U P A -1
H5C H -0.058507 0.483081 0.223375 0.077 Uiso 0.5 1 calc R U P A -1
C6 C -0.09468(6) 0.05758(12) 0.05852(5) 0.0291(3) Uani 1 1 d . . . . .
C7 C -0.04740(7) -0.02100(13) 0.05467(5) 0.0315(3) Uani 1 1 d . . . . .
H7 H -0.061232 -0.067041 0.025654 0.038 Uiso 1 1 calc R U . . .
C8 C 0.01706(7) -0.04230(12) 0.08692(5) 0.0297(3) Uani 1 1 d . . . . .
C9 C -0.15711(7) 0.06924(15) 0.01379(5) 0.0381(3) Uani 1 1 d . . . . .
H9A H -0.194964 0.072724 0.024025 0.057 Uiso 1 1 calc R U . . .
H9B H -0.161531 0.001173 -0.007662 0.057 Uiso 1 1 calc R U . . .
H9C H -0.155225 0.141353 -0.003923 0.057 Uiso 1 1 calc R U . . .
C10 C 0.05802(8) -0.12116(16) 0.06770(6) 0.0423(4) Uani 1 1 d . . . . .
H10A H 0.103605 -0.093515 0.080049 0.063 Uiso 1 1 calc R U . . .
H10B H 0.040525 -0.118978 0.031834 0.063 Uiso 1 1 calc R U . . .
H10C H 0.056426 -0.201986 0.078798 0.063 Uiso 1 1 calc R U . . .
C11 C -0.13267(6) 0.21388(12) 0.09553(5) 0.0297(3) Uani 1 1 d . . . . .
C12 C -0.12866(8) 0.32044(14) 0.07257(5) 0.0382(3) Uani 1 1 d . . . . .
C13 C -0.17030(9) 0.41211(15) 0.07382(6) 0.0471(4) Uani 1 1 d . . . . .
H13 H -0.168349 0.484511 0.058261 0.056 Uiso 1 1 calc R U . . .
C14 C -0.21432(9) 0.39968(16) 0.09725(6) 0.0482(4) Uani 1 1 d . . . . .
H14 H -0.242118 0.463308 0.097899 0.058 Uiso 1 1 calc R U . . .
C15 C -0.21786(8) 0.29522(16) 0.11960(6) 0.0441(4) Uani 1 1 d . . . . .
H15 H -0.248445 0.287346 0.135492 0.053 Uiso 1 1 calc R U . . .
C16 C -0.17744(7) 0.20031(14) 0.11946(5) 0.0351(3) Uani 1 1 d . . . . .
C17 C -0.07887(10) 0.34009(16) 0.04808(7) 0.0512(4) Uani 1 1 d . . . . .
H17 H -0.058896 0.262149 0.045986 0.061 Uiso 1 1 calc R U . . .
C18 C -0.11129(15) 0.3877(2) -0.00429(8) 0.0764(7) Uani 1 1 d . . . . .
H18A H -0.128918 0.466448 -0.003243 0.115 Uiso 1 1 calc R U . . .
H18B H -0.147068 0.335147 -0.023249 0.115 Uiso 1 1 calc R U . . .
H18C H -0.078581 0.391856 -0.019794 0.115 Uiso 1 1 calc R U . . .
C19 C -0.02371(11) 0.4211(2) 0.07872(9) 0.0696(6) Uani 1 1 d . . . . .
H19A H -0.042055 0.497637 0.082294 0.104 Uiso 1 1 calc R U . . .
H19B H 0.007833 0.431607 0.062448 0.104 Uiso 1 1 calc R U . . .
H19C H -0.001417 0.386217 0.111127 0.104 Uiso 1 1 calc R U . . .
C20 C -0.18340(8) 0.08550(16) 0.14390(7) 0.0463(4) Uani 1 1 d . . . . .
H20 H -0.143135 0.037911 0.148536 0.056 Uiso 1 1 calc R U . . .
C21 C -0.24259(14) 0.0157(2) 0.11091(9) 0.0832(8) Uani 1 1 d . . . . .
H21A H -0.282926 0.059484 0.106494 0.125 Uiso 1 1 calc R U . . .
H21B H -0.244013 -0.060596 0.126044 0.125 Uiso 1 1 calc R U . . .
H21C H -0.238868 0.003227 0.078989 0.125 Uiso 1 1 calc R U . . .
C22 C -0.18844(9) 0.1016(2) 0.19380(7) 0.0563(5) Uani 1 1 d . . . . .
H22A H -0.151222 0.148646 0.214738 0.084 Uiso 1 1 calc R U . . .
H22B H -0.187763 0.024509 0.208888 0.084 Uiso 1 1 calc R U . . .
H22C H -0.229575 0.142078 0.189945 0.084 Uiso 1 1 calc R U . . .
C23 C 0.11122(6) -0.01363(13) 0.15989(5) 0.0290(3) Uani 1 1 d . . . . .
C24 C 0.15389(7) 0.08045(13) 0.16235(5) 0.0332(3) Uani 1 1 d . . . . .
C25 C 0.22097(7) 0.06504(16) 0.18933(6) 0.0416(4) Uani 1 1 d . . . . .
H25 H 0.250671 0.127149 0.190814 0.050 Uiso 1 1 calc R U . . .
C26 C 0.24467(7) -0.03851(16) 0.21375(6) 0.0442(4) Uani 1 1 d . . . . .
H26 H 0.290447 -0.047992 0.231300 0.053 Uiso 1 1 calc R U . . .
C27 C 0.20199(7) -0.12817(15) 0.21270(6) 0.0406(3) Uani 1 1 d . . . . .
H27 H 0.218665 -0.198356 0.230459 0.049 Uiso 1 1 calc R U . . .
C28 C 0.13462(7) -0.11825(14) 0.18607(5) 0.0344(3) Uani 1 1 d . . . . .
C30 C 0.12844(8) 0.19522(14) 0.13563(6) 0.0393(3) Uani 1 1 d . . . . .
H30 H 0.080697 0.199936 0.130363 0.047 Uiso 1 1 calc R U . . .
C31 C 0.13329(17) 0.1962(2) 0.08554(9) 0.0911(9) Uani 1 1 d . . . . .
H31A H 0.116511 0.271127 0.069262 0.137 Uiso 1 1 calc R U . . .
H31B H 0.107202 0.131404 0.065892 0.137 Uiso 1 1 calc R U . . .
H31C H 0.179294 0.186740 0.089013 0.137 Uiso 1 1 calc R U . . .
C32 C 0.16127(10) 0.30311(17) 0.16557(9) 0.0611(5) Uani 1 1 d . . . . .
H32A H 0.207831 0.304352 0.169854 0.092 Uiso 1 1 calc R U . . .
H32B H 0.157231 0.299744 0.197712 0.092 Uiso 1 1 calc R U . . .
H32C H 0.139822 0.374480 0.148367 0.092 Uiso 1 1 calc R U . . .
C33 C 0.08953(8) -0.21825(15) 0.18748(7) 0.0452(4) Uani 1 1 d . . . . .
H33 H 0.044573 -0.200034 0.163456 0.054 Uiso 1 1 calc R U . . .
C34 C 0.11074(10) -0.33723(17) 0.17321(8) 0.0595(5) Uani 1 1 d . . . . .
H34A H 0.115859 -0.329790 0.141531 0.089 Uiso 1 1 calc R U . . .
H34B H 0.077236 -0.396600 0.170790 0.089 Uiso 1 1 calc R U . . .
H34C H 0.152656 -0.361144 0.198199 0.089 Uiso 1 1 calc R U . . .
C35 C 0.08542(11) -0.22739(19) 0.23838(9) 0.0643(6) Uani 1 1 d . . . . .
H35A H 0.128829 -0.246768 0.262547 0.096 Uiso 1 1 calc R U . . .
H35B H 0.054108 -0.289173 0.238180 0.096 Uiso 1 1 calc R U . . .
H35C H 0.070702 -0.152052 0.246955 0.096 Uiso 1 1 calc R U . . .
C1S C 0.3681(4) 0.2309(4) 0.1062(3) 0.216(3) Uani 1 1 d . . . . .
H1S1 H 0.362416 0.303510 0.122131 0.324 Uiso 1 1 calc R U . . .
H1S2 H 0.415089 0.215352 0.114820 0.324 Uiso 1 1 calc R U . . .
H1S3 H 0.347987 0.165196 0.117180 0.324 Uiso 1 1 calc R U . . .
C2S C 0.3358(2) 0.2439(3) 0.0516(2) 0.153(2) Uani 1 1 d . . . . .
H2S1 H 0.350557 0.320008 0.042891 0.184 Uiso 1 1 calc R U . . .
H2S2 H 0.354057 0.181639 0.036733 0.184 Uiso 1 1 calc R U . . .
C3S C 0.26513(19) 0.2398(3) 0.02744(14) 0.1186(14) Uani 1 1 d . . . . .
H3S1 H 0.246333 0.299052 0.043312 0.142 Uiso 1 1 calc R U . . .
H3S2 H 0.250258 0.161773 0.034174 0.142 Uiso 1 1 calc R U . . .

loop_
_atom_site_aniso_label
_atom_site_aniso_U_11
_atom_site_aniso_U_22
_atom_site_aniso_U_33
_atom_site_aniso_U_23
_atom_site_aniso_U_13
_atom_site_aniso_U_12
Mg1 0.0258(2) 0.0464(3) 0.0177(2) 0.00034(17) 0.00777(16) 0.00738(18)
N1 0.0262(5) 0.0334(6) 0.0199(5) 0.0013(4) 0.0075(4) 0.0036(4)
N2 0.0241(5) 0.0339(6) 0.0221(5) 0.0004(4) 0.0096(4) 0.0027(4)
P1 0.0345(2) 0.0332(2) 0.0182(2) 0.000 0.00943(18) 0.000
C2 0.0370(11) 0.0326(10) 0.0392(11) 0.000 0.0054(9) 0.000
C1 0.0231(11) 0.0348(14) 0.0204(12) -0.0011(10) 0.0067(9) 0.0009(10)
C3 0.058(2) 0.0413(18) 0.062(2) -0.0070(16) 0.0206(18) -0.0155(16)
C4 0.066(2) 0.0437(18) 0.0292(14) -0.0081(13) 0.0154(15) 0.0076(15)
C5 0.061(2) 0.0439(18) 0.0382(17) -0.0052(14) 0.0057(15) 0.0186(16)
C6 0.0301(6) 0.0355(7) 0.0203(6) 0.0006(5) 0.0077(5) -0.0012(5)
C7 0.0349(7) 0.0376(7) 0.0217(6) -0.0046(5) 0.0101(5) 0.0001(6)
C8 0.0328(7) 0.0339(7) 0.0254(6) -0.0004(5) 0.0142(5) 0.0022(5)
C9 0.0354(7) 0.0490(9) 0.0242(6) -0.0042(6) 0.0041(6) 0.0044(6)
C10 0.0444(8) 0.0525(9) 0.0322(7) -0.0063(7) 0.0167(6) 0.0115(7)
C11 0.0261(6) 0.0380(7) 0.0199(6) -0.0002(5) 0.0023(5) 0.0069(5)
C12 0.0439(8) 0.0410(8) 0.0270(7) 0.0051(6) 0.0100(6) 0.0095(6)
C13 0.0585(10) 0.0402(8) 0.0364(8) 0.0064(6) 0.0101(7) 0.0153(7)
C14 0.0464(9) 0.0495(10) 0.0417(9) -0.0033(7) 0.0079(7) 0.0200(7)
C15 0.0348(7) 0.0554(10) 0.0413(8) -0.0059(7) 0.0131(6) 0.0116(7)
C16 0.0286(7) 0.0441(8) 0.0305(7) -0.0024(6) 0.0082(6) 0.0049(6)
C17 0.0712(12) 0.0445(9) 0.0479(9) 0.0162(8) 0.0337(9) 0.0123(8)
C18 0.127(2) 0.0635(13) 0.0511(12) 0.0210(10) 0.0476(14) 0.0175(14)
C19 0.0675(13) 0.0710(14) 0.0806(15) 0.0107(12) 0.0394(12) -0.0033(11)
C20 0.0414(8) 0.0503(10) 0.0578(10) 0.0062(8) 0.0307(8) 0.0064(7)
C21 0.114(2) 0.0743(16) 0.0750(15) -0.0175(12) 0.0506(15) -0.0405(15)
C22 0.0465(10) 0.0763(13) 0.0508(10) 0.0142(9) 0.0235(8) 0.0080(9)
C23 0.0246(6) 0.0398(7) 0.0244(6) -0.0027(5) 0.0113(5) 0.0045(5)
C24 0.0297(7) 0.0427(8) 0.0292(7) -0.0055(6) 0.0131(5) 0.0008(6)
C25 0.0283(7) 0.0551(9) 0.0424(8) -0.0112(7) 0.0140(6) -0.0045(6)
C26 0.0260(7) 0.0617(10) 0.0412(8) -0.0093(7) 0.0079(6) 0.0091(7)
C27 0.0335(7) 0.0506(9) 0.0358(8) 0.0001(7) 0.0104(6) 0.0151(7)
C28 0.0309(7) 0.0420(8) 0.0323(7) 0.0009(6) 0.0141(6) 0.0079(6)
C30 0.0376(8) 0.0419(8) 0.0390(8) -0.0008(6) 0.0146(6) -0.0050(6)
C31 0.164(3) 0.0698(15) 0.0535(13) 0.0170(11) 0.0565(17) 0.0239(17)
C32 0.0563(11) 0.0461(10) 0.0733(13) -0.0041(9) 0.0148(10) -0.0112(8)
C33 0.0364(8) 0.0419(9) 0.0564(10) 0.0129(7) 0.0161(7) 0.0090(7)
C34 0.0610(11) 0.0427(10) 0.0723(13) 0.0041(9) 0.0214(10) 0.0041(8)
C35 0.0711(13) 0.0572(11) 0.0840(15) 0.0255(11) 0.0514(12) 0.0201(10)
C1S 0.257(8) 0.081(3) 0.293(9) -0.007(4) 0.083(7) -0.021(4)
C2S 0.122(3) 0.0521(17) 0.276(7) 0.019(3) 0.062(4) -0.0243(19)
C3S 0.121(3) 0.0472(14) 0.205(4) -0.021(2) 0.081(3) -0.0280(16)

loop_
_atom_type_symbol
_atom_type_description
_atom_type_scat_dispersion_real
_atom_type_scat_dispersion_imag
_atom_type_scat_source
C C 0.0181 0.0091 'International Tables Vol C Tables 4.2.6.8 and 6.1.1.4'
H H 0.0000 0.0000 'International Tables Vol C Tables 4.2.6.8 and 6.1.1.4'
N N 0.0311 0.0180 'International Tables Vol C Tables 4.2.6.8 and 6.1.1.4'
Mg Mg 0.1719 0.1771 'International Tables Vol C Tables 4.2.6.8 and 6.1.1.4'
P P 0.2955 0.4335 'International Tables Vol C Tables 4.2.6.8 and 6.1.1.4'

loop_
_geom_angle_atom_site_label_1
_geom_angle_atom_site_label_2
_geom_angle_atom_site_label_3
_geom_angle
_geom_angle_site_symmetry_1
_geom_angle_site_symmetry_3
_geom_angle_publ_flag
N1 Mg1 N2 93.68(5) . . ?
N1 Mg1 C1 120.48(8) . . ?
N2 Mg1 C1 141.21(7) . . ?
N1 Mg1 P1 134.97(4) . . ?
N2 Mg1 P1 123.69(4) . . ?
C1 Mg1 P1 42.11(7) . . ?
C6 N1 C11 119.16(11) . . ?
C6 N1 Mg1 123.14(9) . . ?
C11 N1 Mg1 117.67(8) . . ?
C8 N2 C23 118.99(11) . . ?
C8 N2 Mg1 123.11(9) . . ?
C23 N2 Mg1 117.88(8) . . ?
C1 P1 Mg1 111.51(8) . 2 ?
C1 P1 Mg1 58.44(8) . . ?
Mg1 P1 Mg1 169.94(3) 2 . ?
C4 C2 C5 114.2(2) . . ?
C4 C2 C1 119.1(2) . . ?
C5 C2 C1 104.27(16) . . ?
C4 C2 C3 110.5(2) . . ?
C5 C2 C3 105.3(2) . . ?
C1 C2 C3 101.92(17) . . ?
C2 C1 P1 124.18(15) . . ?
C2 C1 Mg1 155.35(16) . . ?
P1 C1 Mg1 79.45(10) . . ?
C2 C3 H3A 109.5 . . ?
C2 C3 H3B 109.5 . . ?
H3A C3 H3B 109.5 . . ?
C2 C3 H3C 109.5 . . ?
H3A C3 H3C 109.5 . . ?
H3B C3 H3C 109.5 . . ?
C2 C4 H4A 109.5 . . ?
C2 C4 H4B 109.5 . . ?
H4A C4 H4B 109.5 . . ?
C2 C4 H4C 109.5 . . ?
H4A C4 H4C 109.5 . . ?
H4B C4 H4C 109.5 . . ?
C2 C5 H5A 109.5 . . ?
C2 C5 H5B 109.5 . . ?
H5A C5 H5B 109.5 . . ?
C2 C5 H5C 109.5 . . ?
H5A C5 H5C 109.5 . . ?
H5B C5 H5C 109.5 . . ?
N1 C6 C7 123.70(12) . . ?
N1 C6 C9 119.94(12) . . ?
C7 C6 C9 116.35(12) . . ?
C8 C7 C6 130.17(12) . . ?
C8 C7 H7 114.9 . . ?
C6 C7 H7 114.9 . . ?
N2 C8 C7 123.57(12) . . ?
N2 C8 C10 120.52(12) . . ?
C7 C8 C10 115.91(12) . . ?
C6 C9 H9A 109.5 . . ?
C6 C9 H9B 109.5 . . ?
H9A C9 H9B 109.5 . . ?
C6 C9 H9C 109.5 . . ?
H9A C9 H9C 109.5 . . ?
H9B C9 H9C 109.5 . . ?
C8 C10 H10A 109.5 . . ?
C8 C10 H10B 109.5 . . ?
H10A C10 H10B 109.5 . . ?
C8 C10 H10C 109.5 . . ?
H10A C10 H10C 109.5 . . ?
H10B C10 H10C 109.5 . . ?
C12 C11 C16 120.74(13) . . ?
C12 C11 N1 119.50(12) . . ?
C16 C11 N1 119.55(12) . . ?
C13 C12 C11 118.44(15) . . ?
C13 C12 C17 119.31(15) . . ?
C11 C12 C17 122.22(14) . . ?
C14 C13 C12 121.24(16) . . ?
C14 C13 H13 119.4 . . ?
C12 C13 H13 119.4 . . ?
C15 C14 C13 119.90(15) . . ?
C15 C14 H14 120.1 . . ?
C13 C14 H14 120.1 . . ?
C14 C15 C16 121.38(15) . . ?
C14 C15 H15 119.3 . . ?
C16 C15 H15 119.3 . . ?
C15 C16 C11 118.30(15) . . ?
C15 C16 C20 119.94(14) . . ?
C11 C16 C20 121.74(13) . . ?
C19 C17 C12 111.02(16) . . ?
C19 C17 C18 110.69(18) . . ?
C12 C17 C18 112.03(17) . . ?
C19 C17 H17 107.6 . . ?
C12 C17 H17 107.6 . . ?
C18 C17 H17 107.6 . . ?
C17 C18 H18A 109.5 . . ?
C17 C18 H18B 109.5 . . ?
H18A C18 H18B 109.5 . . ?
C17 C18 H18C 109.5 . . ?
H18A C18 H18C 109.5 . . ?
H18B C18 H18C 109.5 . . ?
C17 C19 H19A 109.5 . . ?
C17 C19 H19B 109.5 . . ?
H19A C19 H19B 109.5 . . ?
C17 C19 H19C 109.5 . . ?
H19A C19 H19C 109.5 . . ?
H19B C19 H19C 109.5 . . ?
C16 C20 C22 113.64(15) . . ?
C16 C20 C21 110.34(16) . . ?
C22 C20 C21 109.28(15) . . ?
C16 C20 H20 107.8 . . ?
C22 C20 H20 107.8 . . ?
C21 C20 H20 107.8 . . ?
C20 C21 H21A 109.5 . . ?
C20 C21 H21B 109.5 . . ?
H21A C21 H21B 109.5 . . ?
C20 C21 H21C 109.5 . . ?
H21A C21 H21C 109.5 . . ?
H21B C21 H21C 109.5 . . ?
C20 C22 H22A 109.5 . . ?
C20 C22 H22B 109.5 . . ?
H22A C22 H22B 109.5 . . ?
C20 C22 H22C 109.5 . . ?
H22A C22 H22C 109.5 . . ?
H22B C22 H22C 109.5 . . ?
C24 C23 C28 120.92(13) . . ?
C24 C23 N2 117.80(12) . . ?
C28 C23 N2 121.20(12) . . ?
C25 C24 C23 118.25(14) . . ?
C25 C24 C30 120.63(14) . . ?
C23 C24 C30 121.11(13) . . ?
C26 C25 C24 121.21(15) . . ?
C26 C25 H25 119.4 . . ?
C24 C25 H25 119.4 . . ?
C27 C26 C25 119.93(14) . . ?
C27 C26 H26 120.0 . . ?
C25 C26 H26 120.0 . . ?
C26 C27 C28 121.42(15) . . ?
C26 C27 H27 119.3 . . ?
C28 C27 H27 119.3 . . ?
C27 C28 C23 118.17(14) . . ?
C27 C28 C33 119.21(14) . . ?
C23 C28 C33 122.60(13) . . ?
C31 C30 C24 111.42(15) . . ?
C31 C30 C32 111.58(18) . . ?
C24 C30 C32 112.76(14) . . ?
C31 C30 H30 106.9 . . ?
C24 C30 H30 106.9 . . ?
C32 C30 H30 106.9 . . ?
C30 C31 H31A 109.5 . . ?
C30 C31 H31B 109.5 . . ?
H31A C31 H31B 109.5 . . ?
C30 C31 H31C 109.5 . . ?
H31A C31 H31C 109.5 . . ?
H31B C31 H31C 109.5 . . ?
C30 C32 H32A 109.5 . . ?
C30 C32 H32B 109.5 . . ?
H32A C32 H32B 109.5 . . ?
C30 C32 H32C 109.5 . . ?
H32A C32 H32C 109.5 . . ?
H32B C32 H32C 109.5 . . ?
C28 C33 C35 110.40(16) . . ?
C28 C33 C34 112.84(14) . . ?
C35 C33 C34 109.72(15) . . ?
C28 C33 H33 107.9 . . ?
C35 C33 H33 107.9 . . ?
C34 C33 H33 107.9 . . ?
C33 C34 H34A 109.5 . . ?
C33 C34 H34B 109.5 . . ?
H34A C34 H34B 109.5 . . ?
C33 C34 H34C 109.5 . . ?
H34A C34 H34C 109.5 . . ?
H34B C34 H34C 109.5 . . ?
C33 C35 H35A 109.5 . . ?
C33 C35 H35B 109.5 . . ?
H35A C35 H35B 109.5 . . ?
C33 C35 H35C 109.5 . . ?
H35A C35 H35C 109.5 . . ?
H35B C35 H35C 109.5 . . ?
C2S C1S H1S1 109.5 . . ?
C2S C1S H1S2 109.5 . . ?
H1S1 C1S H1S2 109.5 . . ?
C2S C1S H1S3 109.5 . . ?
H1S1 C1S H1S3 109.5 . . ?
H1S2 C1S H1S3 109.5 . . ?
C3S C2S C1S 121.4(5) . . ?
C3S C2S H2S1 107.0 . . ?
C1S C2S H2S1 107.0 . . ?
C3S C2S H2S2 107.0 . . ?
C1S C2S H2S2 107.0 . . ?
H2S1 C2S H2S2 106.7 . . ?
C2S C3S C3S 119.2(5) . 7 ?
C2S C3S H3S1 107.5 . . ?
C3S C3S H3S1 107.5 7 . ?
C2S C3S H3S2 107.5 . . ?
C3S C3S H3S2 107.5 7 . ?
H3S1 C3S H3S2 107.0 . . ?

loop_
_geom_bond_atom_site_label_1
_geom_bond_atom_site_label_2
_geom_bond_distance
_geom_bond_site_symmetry_2
_geom_bond_publ_flag
Mg1 N1 2.0226(11) . ?
Mg1 N2 2.0289(11) . ?
Mg1 C1 2.167(2) . ?
Mg1 P1 2.5001(4) . ?
N1 C6 1.3286(17) . ?
N1 C11 1.4374(16) . ?
N2 C8 1.3330(17) . ?
N2 C23 1.4388(16) . ?
P1 C1 1.705(3) . ?
C2 C4 1.407(3) . ?
C2 C5 1.553(3) . ?
C2 C1 1.577(3) . ?
C2 C3 1.608(4) . ?
C3 H3A 0.9800 . ?
C3 H3B 0.9800 . ?
C3 H3C 0.9800 . ?
C4 H4A 0.9800 . ?
C4 H4B 0.9800 . ?
C4 H4C 0.9800 . ?
C5 H5A 0.9800 . ?
C5 H5B 0.9800 . ?
C5 H5C 0.9800 . ?
C6 C7 1.4025(19) . ?
C6 C9 1.5145(18) . ?
C7 C8 1.4022(19) . ?
C7 H7 0.9500 . ?
C8 C10 1.5155(19) . ?
C9 H9A 0.9800 . ?
C9 H9B 0.9800 . ?
C9 H9C 0.9800 . ?
C10 H10A 0.9800 . ?
C10 H10B 0.9800 . ?
C10 H10C 0.9800 . ?
C11 C12 1.405(2) . ?
C11 C16 1.4076(19) . ?
C12 C13 1.394(2) . ?
C12 C17 1.526(2) . ?
C13 C14 1.381(3) . ?
C13 H13 0.9500 . ?
C14 C15 1.373(3) . ?
C14 H14 0.9500 . ?
C15 C16 1.396(2) . ?
C15 H15 0.9500 . ?
C16 C20 1.518(2) . ?
C17 C19 1.523(3) . ?
C17 C18 1.536(3) . ?
C17 H17 1.0000 . ?
C18 H18A 0.9800 . ?
C18 H18B 0.9800 . ?
C18 H18C 0.9800 . ?
C19 H19A 0.9800 . ?
C19 H19B 0.9800 . ?
C19 H19C 0.9800 . ?
C20 C22 1.520(3) . ?
C20 C21 1.526(3) . ?
C20 H20 1.0000 . ?
C21 H21A 0.9800 . ?
C21 H21B 0.9800 . ?
C21 H21C 0.9800 . ?
C22 H22A 0.9800 . ?
C22 H22B 0.9800 . ?
C22 H22C 0.9800 . ?
C23 C24 1.404(2) . ?
C23 C28 1.407(2) . ?
C24 C25 1.400(2) . ?
C24 C30 1.519(2) . ?
C25 C26 1.377(2) . ?
C25 H25 0.9500 . ?
C26 C27 1.375(2) . ?
C26 H26 0.9500 . ?
C27 C28 1.397(2) . ?
C27 H27 0.9500 . ?
C28 C33 1.516(2) . ?
C30 C31 1.513(3) . ?
C30 C32 1.527(2) . ?
C30 H30 1.0000 . ?
C31 H31A 0.9800 . ?
C31 H31B 0.9800 . ?
C31 H31C 0.9800 . ?
C32 H32A 0.9800 . ?
C32 H32B 0.9800 . ?
C32 H32C 0.9800 . ?
C33 C35 1.533(3) . ?
C33 C34 1.538(2) . ?
C33 H33 1.0000 . ?
C34 H34A 0.9800 . ?
C34 H34B 0.9800 . ?
C34 H34C 0.9800 . ?
C35 H35A 0.9800 . ?
C35 H35B 0.9800 . ?
C35 H35C 0.9800 . ?
C1S C2S 1.502(8) . ?
C1S H1S1 0.9800 . ?
C1S H1S2 0.9800 . ?
C1S H1S3 0.9800 . ?
C2S C3S 1.447(5) . ?
C2S H2S1 0.9900 . ?
C2S H2S2 0.9900 . ?
C3S C3S 1.518(8) 7 ?
C3S H3S1 0.9900 . ?
C3S H3S2 0.9900 . ?
